data_7221756
loop_
_publ_author_name
'Tang, Gui-Mei'
'Wang, Jin-Hua'
'Zhao, Chao'
'Wang, Yong-Tao'
'Cui, Yue-Zhi'
'Cheng, Fei-Yue'
'Ng, Seik Weng'

_publ_section_title
;
 Multi odd--even effects on cell parameters, melting points, and optical
 properties of chiral crystal solids based on S-naproxen
;
_journal_issue 38
_journal_name_full CrystEngComm
_journal_page_first 7258
_journal_paper_doi 10.1039/C5CE01345C
_journal_volume 17
_journal_year 2015
_chemical_absolute_configuration rm
_chemical_formula_sum 'C19 H24 O3'
_chemical_formula_weight 300.38
_chemical_name_systematic
; 
 ? 
;
_space_group_IT_number 19
_symmetry_cell_setting orthorhombic
_symmetry_space_group_name_Hall 'P 2ac 2ab'
_symmetry_space_group_name_H-M 'P 21 21 21'
_atom_sites_solution_hydrogens geom
_atom_sites_solution_primary direct
_atom_sites_solution_secondary difmap
_audit_creation_method SHELXL-97
_audit_update_record
;
2015-08-05 deposited with the CCDC.
2015-08-10 downloaded from the CCDC.
;
_cell_angle_alpha 90.00
_cell_angle_beta 90.00
_cell_angle_gamma 90.00
_cell_formula_units_Z 4
_cell_length_a 5.806(4)
_cell_length_b 8.297(6)
_cell_length_c 37.02(2)
_cell_measurement_reflns_used 3773
_cell_measurement_temperature 566(2)
_cell_measurement_theta_max 24.30
_cell_measurement_theta_min 2.45
_cell_volume 1783(2)
_computing_cell_refinement 'Bruker SMART'
_computing_data_collection 'Bruker SMART'
_computing_data_reduction 'Bruker SAINT'
_computing_molecular_graphics 'Bruker SHELXTL'
_computing_publication_material 'Bruker SHELXTL'
_computing_structure_refinement 'SHELXL-97 (Sheldrick, 1997)'
_computing_structure_solution 'SHELXS-97 (Sheldrick, 1990)'
_diffrn_ambient_temperature 566(2)
_diffrn_measured_fraction_theta_full 0.989
_diffrn_measured_fraction_theta_max 0.989
_diffrn_measurement_device_type 'CCD area detector'
_diffrn_measurement_method 'phi and omega scans'
_diffrn_radiation_monochromator graphite
_diffrn_radiation_source 'fine-focus sealed tube'
_diffrn_radiation_type MoK\a
_diffrn_radiation_wavelength 0.71073
_diffrn_reflns_av_R_equivalents 0.0359
_diffrn_reflns_av_sigmaI/netI 0.0461
_diffrn_reflns_limit_h_max 6
_diffrn_reflns_limit_h_min -7
_diffrn_reflns_limit_k_max 10
_diffrn_reflns_limit_k_min -10
_diffrn_reflns_limit_l_max 32
_diffrn_reflns_limit_l_min -47
_diffrn_reflns_number 9901
_diffrn_reflns_theta_full 27.28
_diffrn_reflns_theta_max 27.28
_diffrn_reflns_theta_min 2.52
_exptl_absorpt_coefficient_mu 0.074
_exptl_absorpt_correction_type none
_exptl_crystal_colour colorless
_exptl_crystal_density_diffrn 1.119
_exptl_crystal_density_method 'not measured'
_exptl_crystal_description bar
_exptl_crystal_F_000 648
_exptl_crystal_size_max 0.2
_exptl_crystal_size_mid 0.2
_exptl_crystal_size_min 0.1
_refine_diff_density_max 0.286
_refine_diff_density_min -0.197
_refine_diff_density_rms 0.039
_refine_ls_abs_structure_details 'Flack H D (1983), Acta Cryst. A39, 876-881'
_refine_ls_abs_structure_Flack 0(3)
_refine_ls_extinction_method none
_refine_ls_goodness_of_fit_ref 1.030
_refine_ls_hydrogen_treatment mixed
_refine_ls_matrix_type full
_refine_ls_number_parameters 199
_refine_ls_number_reflns 3909
_refine_ls_number_restraints 0
_refine_ls_restrained_S_all 1.030
_refine_ls_R_factor_all 0.1118
_refine_ls_R_factor_gt 0.0694
_refine_ls_shift/su_max 0.000
_refine_ls_shift/su_mean 0.000
_refine_ls_structure_factor_coef Fsqd
_refine_ls_weighting_details 'calc w=1/[\s^2^(Fo^2^)+(0.1066P)^2^+0.7118P] where P=(Fo^2^+2Fc^2^)/3'
_refine_ls_weighting_scheme calc
_refine_ls_wR_factor_gt 0.2000
_refine_ls_wR_factor_ref 0.2304
_reflns_number_gt 2470
_reflns_number_total 3909
_reflns_threshold_expression >2sigma(I)
_cod_data_source_file c5ce01345c2.cif
_cod_data_source_block compound_6
_cod_depositor_comments
;
The following automatic conversions were performed:

'_chemical_absolute_configuration' value 'RM' changed to 'rm'
according to
/usr/data/users/saulius/crontab/automatic-downloads/rss-feeds/RSC/lib/dictionaries/cif_core.dic
dictionary named 'cif_core.dic' version 2.4.2 from 2011-04-26.

'_symmetry_cell_setting' value 'Orthorhombic' changed to
'orthorhombic' according to
/usr/data/users/saulius/crontab/automatic-downloads/rss-feeds/RSC/lib/dictionaries/cif_core.dic
dictionary named 'cif_core.dic' version 2.4.2 from 2011-04-26.

Automatic conversion script
Id: cif_fix_values 3271 2015-04-21 07:52:19Z andrius 

 Adding full bibliography for 7221751--7221756.cif.
;
_cod_original_cell_volume 1784(2)
_cod_original_sg_symbol_H-M P2(1)2(1)2(1)
_cod_database_code 7221756

loop_
_symmetry_equiv_pos_as_xyz
'x, y, z'
'-x+1/2, -y, z+1/2'
'-x, y+1/2, -z+1/2'
'x+1/2, -y+1/2, -z'

loop_
_atom_site_label
_atom_site_type_symbol
_atom_site_fract_x
_atom_site_fract_y
_atom_site_fract_z
_atom_site_U_iso_or_equiv
_atom_site_adp_type
_atom_site_occupancy
_atom_site_symmetry_multiplicity
_atom_site_calc_flag
_atom_site_refinement_flags
C1 C 0.1081(6) 0.5311(4) 1.03963(9) 0.0560(8) Uani 1 1 d .
C2 C -0.0278(6) 0.5728(4) 1.01085(9) 0.0538(8) Uani 1 1 d .
H2A H -0.1594 0.6346 1.0145 0.065 Uiso 1 1 calc R
C3 C 0.0328(5) 0.5212(3) 0.97533(9) 0.0499(7) Uani 1 1 d .
C4 C 0.2381(5) 0.4298(3) 0.96968(10) 0.0521(8) Uani 1 1 d .
C5 C 0.3758(5) 0.3933(4) 1.00005(10) 0.0577(9) Uani 1 1 d .
H5A H 0.5107 0.3346 0.9969 0.069 Uiso 1 1 calc R
C6 C 0.3152(6) 0.4423(4) 1.03412(11) 0.0614(9) Uani 1 1 d .
H6A H 0.4094 0.4175 1.0537 0.074 Uiso 1 1 calc R
C7 C -0.1090(6) 0.5548(4) 0.94467(10) 0.0607(9) Uani 1 1 d .
H7A H -0.2428 0.6151 0.9475 0.073 Uiso 1 1 calc R
C8 C -0.0500(6) 0.4991(4) 0.91125(10) 0.0649(10) Uani 1 1 d .
H8A H -0.1441 0.5233 0.8917 0.078 Uiso 1 1 calc R
C9 C 0.1526(6) 0.4045(4) 0.90554(10) 0.0611(9) Uani 1 1 d .
C10 C 0.2905(5) 0.3730(4) 0.93432(10) 0.0540(8) Uani 1 1 d .
H10A H 0.4234 0.3125 0.9308 0.065 Uiso 1 1 calc R
C11 C 0.2175(8) 0.3455(5) 0.86744(11) 0.0765(11) Uani 1 1 d .
H11A H 0.3481 0.2713 0.8696 0.092 Uiso 1 1 calc R
C12 C 0.0144(9) 0.2535(6) 0.85132(13) 0.0895(13) Uani 1 1 d .
C13 C -0.1573(13) -0.0100(9) 0.84643(17) 0.146(3) Uani 1 1 d .
H13A H -0.1916 -0.0890 0.8650 0.176 Uiso 1 1 calc R
H13B H -0.2962 0.0518 0.8420 0.176 Uiso 1 1 calc R
C14 C -0.0929(13) -0.0910(9) 0.81435(18) 0.135(2) Uani 1 1 d .
H14A H 0.0544 -0.1431 0.8184 0.162 Uiso 1 1 calc R
H14B H -0.0706 -0.0111 0.7955 0.162 Uiso 1 1 calc R
C15 C -0.2573(12) -0.2138(8) 0.80089(18) 0.130(2) Uani 1 1 d .
H15A H -0.4129 -0.1716 0.8024 0.156 Uiso 1 1 calc R
H15B H -0.2485 -0.3090 0.8160 0.156 Uiso 1 1 calc R
C16 C -0.2057(14) -0.2592(10) 0.7624(2) 0.148(3) Uani 1 1 d .
H16A H -0.1933 -0.1619 0.7480 0.177 Uiso 1 1 calc R
H16B H -0.0582 -0.3139 0.7615 0.177 Uiso 1 1 calc R
C17 C -0.3833(14) -0.3647(12) 0.7463(2) 0.188(4) Uani 1 1 d .
H17A H -0.3390 -0.3932 0.7222 0.282 Uiso 1 1 calc R
H17B H -0.5280 -0.3089 0.7458 0.282 Uiso 1 1 calc R
H17C H -0.3981 -0.4607 0.7606 0.282 Uiso 1 1 calc R
C18 C -0.1442(8) 0.6552(5) 1.08315(12) 0.0833(13) Uani 1 1 d .
H18A H -0.1530 0.6747 1.1087 0.125 Uiso 1 1 calc R
H18B H -0.2741 0.5918 1.0757 0.125 Uiso 1 1 calc R
H18C H -0.1452 0.7562 1.0705 0.125 Uiso 1 1 calc R
C19 C 0.2891(12) 0.4862(7) 0.84247(13) 0.1174(19) Uani 1 1 d .
H19A H 0.3288 0.4447 0.8191 0.176 Uiso 1 1 calc R
H19B H 0.4197 0.5407 0.8527 0.176 Uiso 1 1 calc R
H19C H 0.1632 0.5605 0.8402 0.176 Uiso 1 1 calc R
O1 O -0.1379(9) 0.3143(6) 0.83364(14) 0.1458(18) Uani 1 1 d .
O2 O 0.0232(7) 0.0979(5) 0.85941(10) 0.1118(12) Uani 1 1 d .
O3 O 0.0657(5) 0.5695(3) 1.07501(7) 0.0739(8) Uani 1 1 d .

loop_
_atom_site_aniso_label
_atom_site_aniso_U_11
_atom_site_aniso_U_22
_atom_site_aniso_U_33
_atom_site_aniso_U_23
_atom_site_aniso_U_13
_atom_site_aniso_U_12
C1 0.0516(18) 0.0473(16) 0.069(2) 0.0013(15) -0.0024(16) -0.0080(14)
C2 0.0424(16) 0.0457(16) 0.073(2) -0.0026(14) 0.0011(16) 0.0039(14)
C3 0.0349(14) 0.0399(14) 0.075(2) 0.0055(14) -0.0016(15) -0.0013(12)
C4 0.0358(15) 0.0408(14) 0.080(2) 0.0080(15) -0.0034(15) -0.0019(12)
C5 0.0372(16) 0.0454(15) 0.091(3) 0.0055(17) -0.0088(17) 0.0055(13)
C6 0.0495(19) 0.0526(18) 0.082(3) 0.0052(18) -0.0167(18) -0.0047(15)
C7 0.0487(18) 0.0566(18) 0.077(2) 0.0004(17) -0.0044(17) 0.0116(15)
C8 0.054(2) 0.066(2) 0.074(2) 0.0088(18) -0.0088(18) 0.0072(17)
C9 0.058(2) 0.0512(18) 0.074(2) -0.0005(16) -0.0011(18) -0.0046(15)
C10 0.0388(16) 0.0435(15) 0.080(2) 0.0001(15) 0.0008(16) 0.0033(13)
C11 0.072(3) 0.080(3) 0.078(3) -0.009(2) 0.002(2) 0.007(2)
C12 0.083(3) 0.096(3) 0.089(3) -0.027(3) -0.004(3) 0.002(3)
C13 0.136(5) 0.171(6) 0.132(5) -0.059(5) 0.021(4) -0.064(5)
C14 0.131(5) 0.136(5) 0.140(5) -0.042(4) -0.005(4) -0.012(5)
C15 0.117(5) 0.121(5) 0.153(6) -0.036(4) -0.014(4) -0.017(4)
C16 0.144(6) 0.159(6) 0.140(5) -0.032(5) 0.012(5) -0.022(5)
C17 0.172(8) 0.214(9) 0.179(8) -0.067(7) 0.015(6) -0.073(8)
C18 0.080(3) 0.082(3) 0.088(3) -0.006(2) 0.014(2) -0.004(2)
C19 0.140(5) 0.121(4) 0.091(3) -0.014(3) 0.025(3) -0.021(4)
O1 0.133(4) 0.132(3) 0.173(4) -0.041(3) -0.065(3) 0.018(3)
O2 0.119(3) 0.095(2) 0.121(3) -0.022(2) -0.012(2) -0.021(2)
O3 0.0763(19) 0.0735(16) 0.0720(17) -0.0038(13) -0.0044(13) 0.0031(14)

loop_
_atom_type_symbol
_atom_type_description
_atom_type_scat_dispersion_real
_atom_type_scat_dispersion_imag
_atom_type_scat_source
C C 0.0033 0.0016 'International Tables Vol C Tables 4.2.6.8 and 6.1.1.4'
H H 0.0000 0.0000 'International Tables Vol C Tables 4.2.6.8 and 6.1.1.4'
O O 0.0106 0.0060 'International Tables Vol C Tables 4.2.6.8 and 6.1.1.4'

loop_
_geom_angle_atom_site_label_1
_geom_angle_atom_site_label_2
_geom_angle_atom_site_label_3
_geom_angle
O3 C1 C2 125.5(3)
O3 C1 C6 114.1(3)
C2 C1 C6 120.3(3)
C1 C2 C3 119.9(3)
C1 C2 H2A 120.0
C3 C2 H2A 120.0
C2 C3 C4 120.0(3)
C2 C3 C7 122.1(3)
C4 C3 C7 117.9(3)
C5 C4 C10 122.7(3)
C5 C4 C3 118.0(3)
C10 C4 C3 119.2(3)
C6 C5 C4 121.6(3)
C6 C5 H5A 119.2
C4 C5 H5A 119.2
C5 C6 C1 120.1(3)
C5 C6 H6A 120.0
C1 C6 H6A 120.0
C8 C7 C3 120.6(3)
C8 C7 H7A 119.7
C3 C7 H7A 119.7
C7 C8 C9 121.8(3)
C7 C8 H8A 119.1
C9 C8 H8A 119.1
C10 C9 C8 118.3(3)
C10 C9 C11 120.9(3)
C8 C9 C11 120.8(3)
C9 C10 C4 122.1(3)
C9 C10 H10A 118.9
C4 C10 H10A 118.9
C12 C11 C9 109.2(3)
C12 C11 C19 110.6(4)
C9 C11 C19 111.9(3)
C12 C11 H11A 108.4
C9 C11 H11A 108.4
C19 C11 H11A 108.4
O1 C12 O2 123.8(5)
O1 C12 C11 124.6(5)
O2 C12 C11 111.6(5)
C14 C13 O2 112.2(5)
C14 C13 H13A 109.2
O2 C13 H13A 109.2
C14 C13 H13B 109.2
O2 C13 H13B 109.2
H13A C13 H13B 107.9
C13 C14 C15 116.0(6)
C13 C14 H14A 108.3
C15 C14 H14A 108.3
C13 C14 H14B 108.3
C15 C14 H14B 108.3
H14A C14 H14B 107.4
C14 C15 C16 111.3(6)
C14 C15 H15A 109.4
C16 C15 H15A 109.4
C14 C15 H15B 109.4
C16 C15 H15B 109.4
H15A C15 H15B 108.0
C17 C16 C15 113.0(6)
C17 C16 H16A 109.0
C15 C16 H16A 109.0
C17 C16 H16B 109.0
C15 C16 H16B 109.0
H16A C16 H16B 107.8
C16 C17 H17A 109.5
C16 C17 H17B 109.5
H17A C17 H17B 109.5
C16 C17 H17C 109.5
H17A C17 H17C 109.5
H17B C17 H17C 109.5
O3 C18 H18A 109.5
O3 C18 H18B 109.5
H18A C18 H18B 109.5
O3 C18 H18C 109.5
H18A C18 H18C 109.5
H18B C18 H18C 109.5
C11 C19 H19A 109.5
C11 C19 H19B 109.5
H19A C19 H19B 109.5
C11 C19 H19C 109.5
H19A C19 H19C 109.5
H19B C19 H19C 109.5
C12 O2 C13 119.7(5)
C1 O3 C18 117.8(3)

loop_
_geom_bond_atom_site_label_1
_geom_bond_atom_site_label_2
_geom_bond_distance
C1 O3 1.370(4)
C1 C2 1.370(5)
C1 C6 1.425(5)
C2 C3 1.427(5)
C2 H2A 0.9300
C3 C4 1.428(4)
C3 C7 1.430(5)
C4 C5 1.412(5)
C4 C10 1.424(5)
C5 C6 1.371(5)
C5 H5A 0.9300
C6 H6A 0.9300
C7 C8 1.364(5)
C7 H7A 0.9300
C8 C9 1.430(5)
C8 H8A 0.9300
C9 C10 1.358(5)
C9 C11 1.540(5)
C10 H10A 0.9300
C11 C12 1.526(7)
C11 C19 1.546(7)
C11 H11A 0.9800
C12 O1 1.210(6)
C12 O2 1.326(6)
C13 C14 1.415(8)
C13 O2 1.460(7)
C13 H13A 0.9700
C13 H13B 0.9700
C14 C15 1.483(8)
C14 H14A 0.9700
C14 H14B 0.9700
C15 C16 1.505(9)
C15 H15A 0.9700
C15 H15B 0.9700
C16 C17 1.477(9)
C16 H16A 0.9700
C16 H16B 0.9700
C17 H17A 0.9600
C17 H17B 0.9600
C17 H17C 0.9600
C18 O3 1.443(5)
C18 H18A 0.9600
C18 H18B 0.9600
C18 H18C 0.9600
C19 H19A 0.9600
C19 H19B 0.9600
C19 H19C 0.9600
